data_7011519
loop_
_publ_author_name
'Jia, Li'
'Zhao, Jiquan'
'Ding, Errun'
'Brennessel, William W.'

_publ_section_title
;
 Synthesis, structures, and alkene hydrosilation activities of neutral
 tripodal amidozirconium alkyls
;
_journal_issue 13
_journal_name_full 'Journal of the Chemical Society, Dalton Transactions'
_journal_page_first 2608
_journal_paper_doi 10.1039/b200789d
_journal_year 2002
_chemical_formula_moiety 'C29 H40 F3 N3 Si3 Zr'
_chemical_formula_sum 'C29 H40 F3 N3 Si3 Zr'
_chemical_formula_weight 663.13
_chemical_name_common 3b
_space_group_IT_number 14
_symmetry_cell_setting monoclinic
_symmetry_space_group_name_Hall '-P 2yn'
_symmetry_space_group_name_H-M 'P 1 21/n 1'
_atom_sites_solution_hydrogens geom
_atom_sites_solution_primary direct
_atom_sites_solution_secondary difmap
_audit_creation_method SHELXL-97
_cell_angle_alpha 90.00
_cell_angle_beta 97.160(2)
_cell_angle_gamma 90.00
_cell_formula_units_Z 4
_cell_length_a 9.576(1)
_cell_length_b 19.106(2)
_cell_length_c 18.087(2)
_cell_measurement_reflns_used 4085
_cell_measurement_temperature 173(2)
_cell_volume 3283.4(6)
_computing_cell_refinement 'SAINT, Bruker'
_computing_data_collection 'SMART, Bruker'
_computing_data_reduction 'SAINT, Bruker'
_computing_molecular_graphics 'SHELXTL, Bruker'
_computing_structure_refinement 'SHELXL-97 (Sheldrick, 1997)'
_computing_structure_solution 'SHELXS-97 (Sheldrick, 1990)'
_diffrn_ambient_temperature 173(2)
_diffrn_measured_fraction_theta_full 0.997
_diffrn_measured_fraction_theta_max 0.997
_diffrn_measurement_device_type 'Siemens SMART Platform CCD'
_diffrn_measurement_method 'area detector, omega scans'
_diffrn_radiation_monochromator graphite
_diffrn_radiation_source 'normal-focus sealed tube'
_diffrn_radiation_type MoK\a
_diffrn_radiation_wavelength 0.71073
_diffrn_reflns_av_R_equivalents 0.0249
_diffrn_reflns_av_sigmaI/netI 0.0213
_diffrn_reflns_limit_h_max 11
_diffrn_reflns_limit_h_min -11
_diffrn_reflns_limit_k_max 22
_diffrn_reflns_limit_k_min -20
_diffrn_reflns_limit_l_max 21
_diffrn_reflns_limit_l_min -21
_diffrn_reflns_number 21519
_diffrn_reflns_theta_full 25.06
_diffrn_reflns_theta_max 25.06
_diffrn_reflns_theta_min 1.56
_exptl_absorpt_coefficient_mu 0.484
_exptl_absorpt_correction_T_max 1.000000
_exptl_absorpt_correction_T_min 0.803152
_exptl_absorpt_correction_type multiscans
_exptl_absorpt_process_details 'SADABS, R, Blessing, 1995'
_exptl_crystal_colour colorless
_exptl_crystal_density_diffrn 1.342
_exptl_crystal_density_method 'not measured'
_exptl_crystal_description block
_exptl_crystal_F_000 1376
_exptl_crystal_size_max 0.26
_exptl_crystal_size_mid 0.26
_exptl_crystal_size_min 0.25
_refine_diff_density_max 0.478
_refine_diff_density_min -0.355
_refine_diff_density_rms 0.052
_refine_ls_extinction_method none
_refine_ls_goodness_of_fit_ref 1.010
_refine_ls_hydrogen_treatment riding
_refine_ls_matrix_type full
_refine_ls_number_parameters 358
_refine_ls_number_reflns 5808
_refine_ls_number_restraints 0
_refine_ls_restrained_S_all 1.010
_refine_ls_R_factor_all 0.0377
_refine_ls_R_factor_gt 0.0283
_refine_ls_shift/su_max 0.000
_refine_ls_shift/su_mean 0.000
_refine_ls_structure_factor_coef Fsqd
_refine_ls_weighting_details 'calc w=1/[\s^2^(Fo^2^)+(0.0491P)^2^+1.3484P] where P=(Fo^2^+2Fc^2^)/3'
_refine_ls_weighting_scheme calc
_refine_ls_wR_factor_gt 0.0766
_refine_ls_wR_factor_ref 0.0808
_reflns_number_gt 4866
_reflns_number_total 5808
_reflns_threshold_expression >2sigma(I)
_cod_data_source_file b200789d.txt
_cod_data_source_block 3b
_cod_original_cell_volume 3283.3(6)
_cod_original_sg_symbol_H-M P2(1)/n
_cod_database_code 7011519

loop_
_symmetry_equiv_pos_as_xyz
'x, y, z'
'-x+1/2, y+1/2, -z+1/2'
'-x, -y, -z'
'x-1/2, -y-1/2, z-1/2'

loop_
_atom_site_label
_atom_site_type_symbol
_atom_site_fract_x
_atom_site_fract_y
_atom_site_fract_z
_atom_site_U_iso_or_equiv
_atom_site_adp_type
_atom_site_occupancy
_atom_site_symmetry_multiplicity
_atom_site_calc_flag
_atom_site_refinement_flags
_atom_site_disorder_assembly
_atom_site_disorder_group
Zr1 Zr -0.14891(2) -0.056873(11) 0.224817(11) 0.02602(8) Uani 1 1 d . . .
Si1 Si 0.18397(6) -0.06539(3) 0.22264(3) 0.02936(15) Uani 1 1 d . . .
N1 N 0.04146(19) -0.00806(9) 0.21691(10) 0.0283(4) Uani 1 1 d . . .
Si2 Si -0.02545(7) -0.15401(3) 0.10808(3) 0.03128(15) Uani 1 1 d . . .
N2 N -0.18212(19) -0.11739(10) 0.13040(10) 0.0292(4) Uani 1 1 d . . .
Si3 Si 0.01743(7) -0.19531(3) 0.28082(3) 0.03182(15) Uani 1 1 d . . .
N3 N -0.09572(19) -0.13087(10) 0.30680(10) 0.0305(4) Uani 1 1 d . . .
C1 C 0.0953(2) -0.15285(12) 0.19995(12) 0.0289(5) Uani 1 1 d . . .
H1A H 0.1744 -0.1846 0.1910 0.035 Uiso 1 1 calc R . .
C2 C 0.2911(3) -0.06491(13) 0.31666(14) 0.0398(6) Uani 1 1 d . . .
H2A H 0.3914 -0.0654 0.3107 0.060 Uiso 0.50 1 calc PR . .
H2B H 0.2683 -0.1064 0.3446 0.060 Uiso 0.50 1 calc PR . .
H2C H 0.2695 -0.0227 0.3438 0.060 Uiso 0.50 1 calc PR . .
H2D H 0.2281 -0.0643 0.3554 0.060 Uiso 0.50 1 calc PR . .
H2E H 0.3511 -0.0232 0.3215 0.060 Uiso 0.50 1 calc PR . .
H2F H 0.3500 -0.1070 0.3223 0.060 Uiso 0.50 1 calc PR . .
C3 C 0.3099(3) -0.03997(15) 0.15632(15) 0.0450(6) Uani 1 1 d . . .
H3A H 0.4041 -0.0339 0.1837 0.067 Uiso 0.50 1 calc PR . .
H3B H 0.2792 0.0041 0.1318 0.067 Uiso 0.50 1 calc PR . .
H3C H 0.3125 -0.0767 0.1187 0.067 Uiso 0.50 1 calc PR . .
H3D H 0.2598 -0.0371 0.1058 0.067 Uiso 0.50 1 calc PR . .
H3E H 0.3847 -0.0751 0.1577 0.067 Uiso 0.50 1 calc PR . .
H3F H 0.3513 0.0057 0.1707 0.067 Uiso 0.50 1 calc PR . .
C4 C 0.0381(3) -0.10069(16) 0.03233(13) 0.0463(7) Uani 1 1 d . . .
H4A H 0.0451 -0.1305 -0.0112 0.070 Uiso 0.50 1 calc PR . .
H4B H 0.1309 -0.0811 0.0500 0.070 Uiso 0.50 1 calc PR . .
H4C H -0.0283 -0.0625 0.0184 0.070 Uiso 0.50 1 calc PR . .
H4D H 0.0534 -0.0523 0.0494 0.070 Uiso 0.50 1 calc PR . .
H4E H -0.0324 -0.1016 -0.0118 0.070 Uiso 0.50 1 calc PR . .
H4F H 0.1268 -0.1202 0.0197 0.070 Uiso 0.50 1 calc PR . .
C5 C -0.0520(3) -0.24353(15) 0.06836(16) 0.0530(7) Uani 1 1 d . . .
H5A H -0.0208 -0.2448 0.0188 0.080 Uiso 0.50 1 calc PR . .
H5B H -0.1521 -0.2558 0.0643 0.080 Uiso 0.50 1 calc PR . .
H5C H 0.0028 -0.2772 0.1010 0.080 Uiso 0.50 1 calc PR . .
H5D H -0.0926 -0.2737 0.1040 0.080 Uiso 0.50 1 calc PR . .
H5E H 0.0387 -0.2627 0.0584 0.080 Uiso 0.50 1 calc PR . .
H5F H -0.1162 -0.2413 0.0218 0.080 Uiso 0.50 1 calc PR . .
C6 C -0.0844(3) -0.27686(14) 0.25481(16) 0.0495(7) Uani 1 1 d . . .
H6A H -0.0193 -0.3147 0.2461 0.074 Uiso 0.50 1 calc PR . .
H6B H -0.1492 -0.2686 0.2093 0.074 Uiso 0.50 1 calc PR . .
H6C H -0.1381 -0.2901 0.2953 0.074 Uiso 0.50 1 calc PR . .
H6D H -0.1851 -0.2676 0.2544 0.074 Uiso 0.50 1 calc PR . .
H6E H -0.0552 -0.3137 0.2912 0.074 Uiso 0.50 1 calc PR . .
H6F H -0.0663 -0.2922 0.2052 0.074 Uiso 0.50 1 calc PR . .
C7 C 0.1524(3) -0.22314(15) 0.35925(14) 0.0453(6) Uani 1 1 d . . .
H7A H 0.1450 -0.2737 0.3671 0.068 Uiso 0.50 1 calc PR . .
H7B H 0.1363 -0.1983 0.4048 0.068 Uiso 0.50 1 calc PR . .
H7C H 0.2467 -0.2120 0.3469 0.068 Uiso 0.50 1 calc PR . .
H7D H 0.2070 -0.1823 0.3788 0.068 Uiso 0.50 1 calc PR . .
H7E H 0.2157 -0.2577 0.3410 0.068 Uiso 0.50 1 calc PR . .
H7F H 0.1053 -0.2440 0.3990 0.068 Uiso 0.50 1 calc PR . .
C8 C 0.0497(2) 0.06592(11) 0.22336(11) 0.0269(5) Uani 1 1 d . . .
C9 C 0.1382(2) 0.09927(13) 0.27989(13) 0.0365(6) Uani 1 1 d . . .
H9A H 0.1989 0.0718 0.3139 0.044 Uiso 1 1 calc R . .
C10 C 0.1394(3) 0.17125(13) 0.28738(14) 0.0402(6) Uani 1 1 d . . .
H10A H 0.2010 0.1934 0.3256 0.048 Uiso 1 1 calc R . .
C11 C 0.0501(3) 0.21000(12) 0.23855(14) 0.0362(5) Uani 1 1 d . . .
F1 F 0.05033(16) 0.28133(7) 0.24703(9) 0.0516(4) Uani 1 1 d . . .
C12 C -0.0391(2) 0.18004(12) 0.18207(13) 0.0357(5) Uani 1 1 d . . .
H12A H -0.1004 0.2081 0.1490 0.043 Uiso 1 1 calc R . .
C13 C -0.0378(2) 0.10804(12) 0.17430(12) 0.0319(5) Uani 1 1 d . . .
H13A H -0.0976 0.0868 0.1348 0.038 Uiso 1 1 calc R . .
C14 C -0.3101(2) -0.12677(12) 0.08137(12) 0.0297(5) Uani 1 1 d . . .
C15 C -0.3482(3) -0.08195(16) 0.02250(15) 0.0490(7) Uani 1 1 d . . .
H15A H -0.2892 -0.0433 0.0149 0.059 Uiso 1 1 calc R . .
C16 C -0.4704(3) -0.09193(19) -0.02580(15) 0.0584(8) Uani 1 1 d . . .
H16A H -0.4956 -0.0605 -0.0660 0.070 Uiso 1 1 calc R . .
C17 C -0.5536(3) -0.14742(17) -0.01471(15) 0.0495(7) Uani 1 1 d . . .
F2 F -0.67480(17) -0.15797(12) -0.06293(10) 0.0768(6) Uani 1 1 d . . .
C18 C -0.5221(3) -0.19251(17) 0.04260(18) 0.0576(8) Uani 1 1 d . . .
H18A H -0.5828 -0.2306 0.0496 0.069 Uiso 1 1 calc R . .
C19 C -0.3993(3) -0.18204(14) 0.09106(15) 0.0471(6) Uani 1 1 d . . .
H19A H -0.3762 -0.2134 0.1315 0.057 Uiso 1 1 calc R . .
C20 C -0.1581(2) -0.13099(11) 0.37411(12) 0.0285(5) Uani 1 1 d . . .
C21 C -0.3015(2) -0.14287(12) 0.37355(12) 0.0321(5) Uani 1 1 d . . .
H21A H -0.3568 -0.1553 0.3281 0.039 Uiso 1 1 calc R . .
C22 C -0.3655(2) -0.13696(13) 0.43792(13) 0.0361(5) Uani 1 1 d . . .
H22A H -0.4636 -0.1450 0.4370 0.043 Uiso 1 1 calc R . .
C23 C -0.2842(3) -0.11926(13) 0.50292(12) 0.0351(5) Uani 1 1 d . . .
F3 F -0.34682(15) -0.11161(9) 0.56632(8) 0.0497(4) Uani 1 1 d . . .
C24 C -0.1418(3) -0.10857(14) 0.50672(13) 0.0419(6) Uani 1 1 d . . .
H24A H -0.0873 -0.0975 0.5528 0.050 Uiso 1 1 calc R . .
C25 C -0.0789(3) -0.11430(14) 0.44164(13) 0.0402(6) Uani 1 1 d . . .
H25A H 0.0195 -0.1067 0.4433 0.048 Uiso 1 1 calc R . .
C26 C -0.3231(2) 0.01339(13) 0.24539(13) 0.0348(5) Uani 1 1 d . . .
H26A H -0.3452 0.0482 0.2050 0.042 Uiso 1 1 calc R . .
H26B H -0.4093 -0.0127 0.2534 0.042 Uiso 1 1 calc R . .
C27 C -0.2508(2) 0.04663(12) 0.31741(13) 0.0336(5) Uani 1 1 d . . .
H27A H -0.1691 0.0173 0.3367 0.040 Uiso 1 1 calc R . .
H27B H -0.2142 0.0931 0.3053 0.040 Uiso 1 1 calc R . .
C28 C -0.3446(3) 0.05563(13) 0.37889(13) 0.0366(5) Uani 1 1 d . . .
H28A H -0.4210 0.0890 0.3618 0.044 Uiso 1 1 calc R . .
H28B H -0.3887 0.0101 0.3880 0.044 Uiso 1 1 calc R . .
C29 C -0.2656(3) 0.08214(17) 0.45179(15) 0.0532(7) Uani 1 1 d . . .
H29A H -0.3315 0.0878 0.4887 0.080 Uiso 1 1 calc R . .
H29B H -0.2218 0.1273 0.4433 0.080 Uiso 1 1 calc R . .
H29C H -0.1926 0.0483 0.4703 0.080 Uiso 1 1 calc R . .

loop_
_atom_site_aniso_label
_atom_site_aniso_U_11
_atom_site_aniso_U_22
_atom_site_aniso_U_33
_atom_site_aniso_U_23
_atom_site_aniso_U_13
_atom_site_aniso_U_12
Zr1 0.02748(13) 0.02759(13) 0.02241(12) -0.00366(8) 0.00076(8) 0.00023(9)
Si1 0.0283(3) 0.0323(3) 0.0270(3) 0.0006(3) 0.0016(3) -0.0007(3)
N1 0.0308(10) 0.0258(10) 0.0270(9) 0.0001(8) -0.0010(8) -0.0026(8)
Si2 0.0364(3) 0.0331(4) 0.0241(3) -0.0050(3) 0.0027(3) 0.0030(3)
N2 0.0318(10) 0.0305(10) 0.0245(9) -0.0044(8) -0.0002(8) -0.0013(8)
Si3 0.0378(4) 0.0288(3) 0.0291(3) 0.0032(3) 0.0055(3) 0.0009(3)
N3 0.0346(10) 0.0334(11) 0.0239(9) -0.0009(8) 0.0056(8) -0.0007(8)
C1 0.0309(12) 0.0297(12) 0.0263(11) -0.0003(9) 0.0043(9) 0.0035(9)
C2 0.0360(13) 0.0420(15) 0.0392(14) -0.0014(11) -0.0045(11) 0.0021(11)
C3 0.0376(14) 0.0563(17) 0.0422(15) 0.0039(12) 0.0091(11) -0.0074(12)
C4 0.0461(15) 0.0666(19) 0.0271(13) 0.0048(12) 0.0072(11) 0.0047(13)
C5 0.0635(18) 0.0458(16) 0.0475(16) -0.0201(13) -0.0021(14) 0.0091(14)
C6 0.0629(18) 0.0348(15) 0.0526(16) 0.0024(12) 0.0139(14) -0.0079(13)
C7 0.0503(15) 0.0484(16) 0.0376(14) 0.0153(12) 0.0076(12) 0.0097(12)
C8 0.0288(11) 0.0287(12) 0.0233(11) 0.0009(9) 0.0035(9) -0.0026(9)
C9 0.0416(14) 0.0314(13) 0.0333(13) 0.0049(10) -0.0087(10) 0.0000(10)
C10 0.0452(14) 0.0323(13) 0.0388(14) -0.0010(11) -0.0114(11) -0.0060(11)
C11 0.0401(13) 0.0254(12) 0.0424(14) 0.0015(10) 0.0023(11) -0.0029(10)
F1 0.0586(9) 0.0261(8) 0.0651(10) 0.0003(7) -0.0121(8) -0.0008(7)
C12 0.0357(13) 0.0335(13) 0.0354(13) 0.0063(10) -0.0060(10) 0.0032(10)
C13 0.0321(12) 0.0345(13) 0.0276(12) -0.0006(10) -0.0025(9) -0.0033(10)
C14 0.0319(12) 0.0320(12) 0.0247(11) -0.0082(9) 0.0018(9) 0.0004(9)
C15 0.0444(15) 0.0557(17) 0.0443(15) 0.0125(13) -0.0049(12) -0.0063(13)
C16 0.0473(17) 0.087(2) 0.0375(15) 0.0125(15) -0.0071(13) 0.0007(16)
C17 0.0311(13) 0.077(2) 0.0378(14) -0.0227(14) -0.0055(11) 0.0062(13)
F2 0.0393(9) 0.1273(18) 0.0583(11) -0.0356(11) -0.0156(8) 0.0037(10)
C18 0.0413(16) 0.0563(19) 0.073(2) -0.0101(16) -0.0029(14) -0.0161(13)
C19 0.0422(15) 0.0466(16) 0.0502(16) 0.0077(13) -0.0035(12) -0.0081(12)
C20 0.0343(12) 0.0272(11) 0.0241(11) 0.0028(9) 0.0035(9) 0.0005(9)
C21 0.0360(12) 0.0343(13) 0.0248(11) 0.0012(9) -0.0011(9) -0.0074(10)
C22 0.0300(12) 0.0434(14) 0.0349(13) 0.0035(11) 0.0042(10) -0.0054(10)
C23 0.0413(13) 0.0397(14) 0.0259(12) 0.0005(10) 0.0103(10) -0.0002(11)
F3 0.0470(9) 0.0740(11) 0.0303(7) -0.0045(7) 0.0133(6) -0.0026(8)
C24 0.0411(14) 0.0594(17) 0.0242(12) -0.0061(11) -0.0001(10) -0.0055(12)
C25 0.0295(12) 0.0595(17) 0.0309(13) -0.0030(12) 0.0011(10) -0.0070(11)
C26 0.0313(12) 0.0387(14) 0.0337(12) -0.0038(11) 0.0020(10) 0.0024(10)
C27 0.0300(12) 0.0308(13) 0.0398(13) -0.0044(10) 0.0036(10) 0.0027(9)
C28 0.0389(13) 0.0382(14) 0.0324(12) -0.0021(10) 0.0033(10) 0.0042(11)
C29 0.0566(17) 0.0602(18) 0.0403(15) -0.0122(14) -0.0032(13) 0.0097(14)

loop_
_atom_type_symbol
_atom_type_description
_atom_type_scat_dispersion_real
_atom_type_scat_dispersion_imag
_atom_type_scat_source
C C 0.0033 0.0016 'International Tables Vol C Tables 4.2.6.8 and 6.1.1.4'
H H 0.0000 0.0000 'International Tables Vol C Tables 4.2.6.8 and 6.1.1.4'
N N 0.0061 0.0033 'International Tables Vol C Tables 4.2.6.8 and 6.1.1.4'
F F 0.0171 0.0103 'International Tables Vol C Tables 4.2.6.8 and 6.1.1.4'
Si Si 0.0817 0.0704 'International Tables Vol C Tables 4.2.6.8 and 6.1.1.4'
Zr Zr -2.9673 0.5597 'International Tables Vol C Tables 4.2.6.8 and 6.1.1.4'

loop_
_geom_angle_atom_site_label_1
_geom_angle_atom_site_label_2
_geom_angle_atom_site_label_3
_geom_angle
_geom_angle_site_symmetry_1
_geom_angle_site_symmetry_3
_geom_angle_publ_flag
N2 Zr1 N3 102.14(7) . . ?
N2 Zr1 N1 104.05(7) . . ?
N3 Zr1 N1 102.56(7) . . ?
N2 Zr1 C26 116.12(8) . . ?
N3 Zr1 C26 114.76(8) . . ?
N1 Zr1 C26 115.36(8) . . ?
N2 Zr1 C27 148.52(7) . . ?
N3 Zr1 C27 97.20(7) . . ?
N1 Zr1 C27 95.58(7) . . ?
C26 Zr1 C27 32.41(7) . . ?
N2 Zr1 Si2 31.04(5) . . ?
N3 Zr1 Si2 89.90(5) . . ?
N1 Zr1 Si2 79.14(5) . . ?
C26 Zr1 Si2 145.63(6) . . ?
C27 Zr1 Si2 171.97(5) . . ?
N2 Zr1 Si3 79.43(5) . . ?
N3 Zr1 Si3 30.14(5) . . ?
N1 Zr1 Si3 89.21(5) . . ?
C26 Zr1 Si3 143.99(7) . . ?
C27 Zr1 Si3 125.80(5) . . ?
Si2 Zr1 Si3 60.634(17) . . ?
N2 Zr1 Si1 90.71(5) . . ?
N3 Zr1 Si1 79.46(5) . . ?
N1 Zr1 Si1 29.93(5) . . ?
C26 Zr1 Si1 143.93(6) . . ?
C27 Zr1 Si1 117.31(5) . . ?
Si2 Zr1 Si1 60.240(17) . . ?
Si3 Zr1 Si1 60.134(17) . . ?
N1 Si1 C3 111.21(11) . . ?
N1 Si1 C2 112.76(10) . . ?
C3 Si1 C2 104.92(12) . . ?
N1 Si1 C1 102.40(9) . . ?
C3 Si1 C1 113.44(11) . . ?
C2 Si1 C1 112.37(11) . . ?
N1 Si1 Zr1 36.31(6) . . ?
C3 Si1 Zr1 135.98(9) . . ?
C2 Si1 Zr1 114.99(8) . . ?
C1 Si1 Zr1 68.11(7) . . ?
C8 N1 Si1 125.86(15) . . ?
C8 N1 Zr1 118.92(14) . . ?
Si1 N1 Zr1 113.76(9) . . ?
N2 Si2 C5 112.17(12) . . ?
N2 Si2 C4 108.58(11) . . ?
C5 Si2 C4 105.03(14) . . ?
N2 Si2 C1 103.85(9) . . ?
C5 Si2 C1 112.77(12) . . ?
C4 Si2 C1 114.57(11) . . ?
N2 Si2 Zr1 37.31(6) . . ?
C5 Si2 Zr1 139.10(10) . . ?
C4 Si2 Zr1 110.73(9) . . ?
C1 Si2 Zr1 69.25(7) . . ?
C14 N2 Si2 120.00(14) . . ?
C14 N2 Zr1 128.13(14) . . ?
Si2 N2 Zr1 111.65(9) . . ?
N3 Si3 C6 109.56(11) . . ?
N3 Si3 C7 112.95(11) . . ?
C6 Si3 C7 104.09(13) . . ?
N3 Si3 C1 102.84(9) . . ?
C6 Si3 C1 113.84(11) . . ?
C7 Si3 C1 113.78(11) . . ?
N3 Si3 Zr1 36.54(6) . . ?
C6 Si3 Zr1 112.83(10) . . ?
C7 Si3 Zr1 138.30(9) . . ?
C1 Si3 Zr1 68.30(7) . . ?
C20 N3 Si3 124.86(15) . . ?
C20 N3 Zr1 121.56(14) . . ?
Si3 N3 Zr1 113.32(9) . . ?
Si1 C1 Si2 113.98(11) . . ?
Si1 C1 Si3 114.64(11) . . ?
Si2 C1 Si3 114.36(11) . . ?
Si1 C1 H1A 104.0 . . ?
Si2 C1 H1A 104.0 . . ?
Si3 C1 H1A 104.0 . . ?
Si1 C2 H2A 109.5 . . ?
Si1 C2 H2B 109.5 . . ?
H2A C2 H2B 109.5 . . ?
Si1 C2 H2C 109.5 . . ?
H2A C2 H2C 109.5 . . ?
H2B C2 H2C 109.5 . . ?
Si1 C2 H2D 109.5 . . ?
H2A C2 H2D 141.1 . . ?
H2B C2 H2D 56.3 . . ?
H2C C2 H2D 56.3 . . ?
Si1 C2 H2E 109.5 . . ?
H2A C2 H2E 56.3 . . ?
H2B C2 H2E 141.1 . . ?
H2C C2 H2E 56.3 . . ?
H2D C2 H2E 109.5 . . ?
Si1 C2 H2F 109.5 . . ?
H2A C2 H2F 56.3 . . ?
H2B C2 H2F 56.3 . . ?
H2C C2 H2F 141.1 . . ?
H2D C2 H2F 109.5 . . ?
H2E C2 H2F 109.5 . . ?
Si1 C3 H3A 109.5 . . ?
Si1 C3 H3B 109.5 . . ?
H3A C3 H3B 109.5 . . ?
Si1 C3 H3C 109.5 . . ?
H3A C3 H3C 109.5 . . ?
H3B C3 H3C 109.5 . . ?
Si1 C3 H3D 109.5 . . ?
H3A C3 H3D 141.1 . . ?
H3B C3 H3D 56.3 . . ?
H3C C3 H3D 56.3 . . ?
Si1 C3 H3E 109.5 . . ?
H3A C3 H3E 56.3 . . ?
H3B C3 H3E 141.1 . . ?
H3C C3 H3E 56.3 . . ?
H3D C3 H3E 109.5 . . ?
Si1 C3 H3F 109.5 . . ?
H3A C3 H3F 56.3 . . ?
H3B C3 H3F 56.3 . . ?
H3C C3 H3F 141.1 . . ?
H3D C3 H3F 109.5 . . ?
H3E C3 H3F 109.5 . . ?
Si2 C4 H4A 109.5 . . ?
Si2 C4 H4B 109.5 . . ?
H4A C4 H4B 109.5 . . ?
Si2 C4 H4C 109.5 . . ?
H4A C4 H4C 109.5 . . ?
H4B C4 H4C 109.5 . . ?
Si2 C4 H4D 109.5 . . ?
H4A C4 H4D 141.1 . . ?
H4B C4 H4D 56.3 . . ?
H4C C4 H4D 56.3 . . ?
Si2 C4 H4E 109.5 . . ?
H4A C4 H4E 56.3 . . ?
H4B C4 H4E 141.1 . . ?
H4C C4 H4E 56.3 . . ?
H4D C4 H4E 109.5 . . ?
Si2 C4 H4F 109.5 . . ?
H4A C4 H4F 56.3 . . ?
H4B C4 H4F 56.3 . . ?
H4C C4 H4F 141.1 . . ?
H4D C4 H4F 109.5 . . ?
H4E C4 H4F 109.5 . . ?
Si2 C5 H5A 109.5 . . ?
Si2 C5 H5B 109.5 . . ?
H5A C5 H5B 109.5 . . ?
Si2 C5 H5C 109.5 . . ?
H5A C5 H5C 109.5 . . ?
H5B C5 H5C 109.5 . . ?
Si2 C5 H5D 109.5 . . ?
H5A C5 H5D 141.1 . . ?
H5B C5 H5D 56.3 . . ?
H5C C5 H5D 56.3 . . ?
Si2 C5 H5E 109.5 . . ?
H5A C5 H5E 56.3 . . ?
H5B C5 H5E 141.1 . . ?
H5C C5 H5E 56.3 . . ?
H5D C5 H5E 109.5 . . ?
Si2 C5 H5F 109.5 . . ?
H5A C5 H5F 56.3 . . ?
H5B C5 H5F 56.3 . . ?
H5C C5 H5F 141.1 . . ?
H5D C5 H5F 109.5 . . ?
H5E C5 H5F 109.5 . . ?
Si3 C6 H6A 109.5 . . ?
Si3 C6 H6B 109.5 . . ?
H6A C6 H6B 109.5 . . ?
Si3 C6 H6C 109.5 . . ?
H6A C6 H6C 109.5 . . ?
H6B C6 H6C 109.5 . . ?
Si3 C6 H6D 109.5 . . ?
H6A C6 H6D 141.1 . . ?
H6B C6 H6D 56.3 . . ?
H6C C6 H6D 56.3 . . ?
Si3 C6 H6E 109.5 . . ?
H6A C6 H6E 56.3 . . ?
H6B C6 H6E 141.1 . . ?
H6C C6 H6E 56.3 . . ?
H6D C6 H6E 109.5 . . ?
Si3 C6 H6F 109.5 . . ?
H6A C6 H6F 56.3 . . ?
H6B C6 H6F 56.3 . . ?
H6C C6 H6F 141.1 . . ?
H6D C6 H6F 109.5 . . ?
H6E C6 H6F 109.5 . . ?
Si3 C7 H7A 109.5 . . ?
Si3 C7 H7B 109.5 . . ?
H7A C7 H7B 109.5 . . ?
Si3 C7 H7C 109.5 . . ?
H7A C7 H7C 109.5 . . ?
H7B C7 H7C 109.5 . . ?
Si3 C7 H7D 109.5 . . ?
H7A C7 H7D 141.1 . . ?
H7B C7 H7D 56.3 . . ?
H7C C7 H7D 56.3 . . ?
Si3 C7 H7E 109.5 . . ?
H7A C7 H7E 56.3 . . ?
H7B C7 H7E 141.1 . . ?
H7C C7 H7E 56.3 . . ?
H7D C7 H7E 109.5 . . ?
Si3 C7 H7F 109.5 . . ?
H7A C7 H7F 56.3 . . ?
H7B C7 H7F 56.3 . . ?
H7C C7 H7F 141.1 . . ?
H7D C7 H7F 109.5 . . ?
H7E C7 H7F 109.5 . . ?
C13 C8 C9 117.6(2) . . ?
C13 C8 N1 119.91(19) . . ?
C9 C8 N1 122.4(2) . . ?
C10 C9 C8 121.5(2) . . ?
C10 C9 H9A 119.3 . . ?
C8 C9 H9A 119.3 . . ?
C11 C10 C9 118.6(2) . . ?
C11 C10 H10A 120.7 . . ?
C9 C10 H10A 120.7 . . ?
C10 C11 F1 118.2(2) . . ?
C10 C11 C12 122.4(2) . . ?
F1 C11 C12 119.4(2) . . ?
C11 C12 C13 118.6(2) . . ?
C11 C12 H12A 120.7 . . ?
C13 C12 H12A 120.7 . . ?
C12 C13 C8 121.4(2) . . ?
C12 C13 H13A 119.3 . . ?
C8 C13 H13A 119.3 . . ?
C15 C14 C19 117.6(2) . . ?
C15 C14 N2 121.6(2) . . ?
C19 C14 N2 120.8(2) . . ?
C14 C15 C16 121.6(3) . . ?
C14 C15 H15A 119.2 . . ?
C16 C15 H15A 119.2 . . ?
C17 C16 C15 118.7(3) . . ?
C17 C16 H16A 120.6 . . ?
C15 C16 H16A 120.6 . . ?
C18 C17 C16 122.2(2) . . ?
C18 C17 F2 118.8(3) . . ?
C16 C17 F2 119.0(3) . . ?
C17 C18 C19 118.8(3) . . ?
C17 C18 H18A 120.6 . . ?
C19 C18 H18A 120.6 . . ?
C14 C19 C18 121.1(3) . . ?
C14 C19 H19A 119.4 . . ?
C18 C19 H19A 119.4 . . ?
C21 C20 C25 118.3(2) . . ?
C21 C20 N3 120.9(2) . . ?
C25 C20 N3 120.7(2) . . ?
C22 C21 C20 121.3(2) . . ?
C22 C21 H21A 119.3 . . ?
C20 C21 H21A 119.3 . . ?
C23 C22 C21 118.6(2) . . ?
C23 C22 H22A 120.7 . . ?
C21 C22 H22A 120.7 . . ?
F3 C23 C22 119.0(2) . . ?
F3 C23 C24 118.6(2) . . ?
C22 C23 C24 122.3(2) . . ?
C23 C24 C25 118.5(2) . . ?
C23 C24 H24A 120.7 . . ?
C25 C24 H24A 120.7 . . ?
C24 C25 C20 121.0(2) . . ?
C24 C25 H25A 119.5 . . ?
C20 C25 H25A 119.5 . . ?
C27 C26 Zr1 97.12(14) . . ?
C27 C26 H26A 112.3 . . ?
Zr1 C26 H26A 112.3 . . ?
C27 C26 H26B 112.3 . . ?
Zr1 C26 H26B 112.3 . . ?
H26A C26 H26B 109.9 . . ?
C28 C27 C26 114.90(19) . . ?
C28 C27 Zr1 141.76(16) . . ?
C26 C27 Zr1 50.47(11) . . ?
C28 C27 H27A 108.5 . . ?
C26 C27 H27A 108.5 . . ?
Zr1 C27 H27A 60.0 . . ?
C28 C27 H27B 108.5 . . ?
C26 C27 H27B 108.5 . . ?
Zr1 C27 H27B 109.7 . . ?
H27A C27 H27B 107.5 . . ?
C29 C28 C27 113.2(2) . . ?
C29 C28 H28A 108.9 . . ?
C27 C28 H28A 108.9 . . ?
C29 C28 H28B 108.9 . . ?
C27 C28 H28B 108.9 . . ?
H28A C28 H28B 107.7 . . ?
C28 C29 H29A 109.5 . . ?
C28 C29 H29B 109.5 . . ?
H29A C29 H29B 109.5 . . ?
C28 C29 H29C 109.5 . . ?
H29A C29 H29C 109.5 . . ?
H29B C29 H29C 109.5 . . ?

loop_
_geom_bond_atom_site_label_1
_geom_bond_atom_site_label_2
_geom_bond_distance
_geom_bond_site_symmetry_2
_geom_bond_publ_flag
Zr1 N2 2.0540(18) . ?
Zr1 N3 2.0660(18) . ?
Zr1 N1 2.0684(18) . ?
Zr1 C26 2.209(2) . ?
Zr1 C27 2.842(2) . ?
Zr1 Si2 3.1499(7) . ?
Zr1 Si3 3.1870(7) . ?
Zr1 Si1 3.1970(7) . ?
Si1 N1 1.7429(19) . ?
Si1 C3 1.868(2) . ?
Si1 C2 1.873(2) . ?
Si1 C1 1.896(2) . ?
N1 C8 1.420(3) . ?
Si2 N2 1.7476(19) . ?
Si2 C5 1.860(3) . ?
Si2 C4 1.869(3) . ?
Si2 C1 1.902(2) . ?
N2 C14 1.431(3) . ?
Si3 N3 1.7428(19) . ?
Si3 C6 1.867(3) . ?
Si3 C7 1.873(3) . ?
Si3 C1 1.904(2) . ?
N3 C20 1.422(3) . ?
C1 H1A 1.0000 . ?
C2 H2A 0.9800 . ?
C2 H2B 0.9800 . ?
C2 H2C 0.9800 . ?
C2 H2D 0.9800 . ?
C2 H2E 0.9800 . ?
C2 H2F 0.9800 . ?
C3 H3A 0.9800 . ?
C3 H3B 0.9800 . ?
C3 H3C 0.9800 . ?
C3 H3D 0.9800 . ?
C3 H3E 0.9800 . ?
C3 H3F 0.9800 . ?
C4 H4A 0.9800 . ?
C4 H4B 0.9800 . ?
C4 H4C 0.9800 . ?
C4 H4D 0.9800 . ?
C4 H4E 0.9800 . ?
C4 H4F 0.9800 . ?
C5 H5A 0.9800 . ?
C5 H5B 0.9800 . ?
C5 H5C 0.9800 . ?
C5 H5D 0.9800 . ?
C5 H5E 0.9800 . ?
C5 H5F 0.9800 . ?
C6 H6A 0.9800 . ?
C6 H6B 0.9800 . ?
C6 H6C 0.9800 . ?
C6 H6D 0.9800 . ?
C6 H6E 0.9800 . ?
C6 H6F 0.9800 . ?
C7 H7A 0.9800 . ?
C7 H7B 0.9800 . ?
C7 H7C 0.9800 . ?
C7 H7D 0.9800 . ?
C7 H7E 0.9800 . ?
C7 H7F 0.9800 . ?
C8 C13 1.397(3) . ?
C8 C9 1.398(3) . ?
C9 C10 1.382(3) . ?
C9 H9A 0.9500 . ?
C10 C11 1.368(3) . ?
C10 H10A 0.9500 . ?
C11 F1 1.371(3) . ?
C11 C12 1.372(3) . ?
C12 C13 1.383(3) . ?
C12 H12A 0.9500 . ?
C13 H13A 0.9500 . ?
C14 C15 1.380(3) . ?
C14 C19 1.383(3) . ?
C15 C16 1.384(4) . ?
C15 H15A 0.9500 . ?
C16 C17 1.356(4) . ?
C16 H16A 0.9500 . ?
C17 C18 1.353(4) . ?
C17 F2 1.377(3) . ?
C18 C19 1.391(4) . ?
C18 H18A 0.9500 . ?
C19 H19A 0.9500 . ?
C20 C21 1.391(3) . ?
C20 C25 1.392(3) . ?
C21 C22 1.386(3) . ?
C21 H21A 0.9500 . ?
C22 C23 1.369(3) . ?
C22 H22A 0.9500 . ?
C23 F3 1.366(2) . ?
C23 C24 1.372(3) . ?
C24 C25 1.391(3) . ?
C24 H24A 0.9500 . ?
C25 H25A 0.9500 . ?
C26 C27 1.535(3) . ?
C26 H26A 0.9900 . ?
C26 H26B 0.9900 . ?
C27 C28 1.524(3) . ?
C27 H27A 0.9900 . ?
C27 H27B 0.9900 . ?
C28 C29 1.523(3) . ?
C28 H28A 0.9900 . ?
C28 H28B 0.9900 . ?
C29 H29A 0.9800 . ?
C29 H29B 0.9800 . ?
C29 H29C 0.9800 . ?

loop_
_geom_torsion_atom_site_label_1
_geom_torsion_atom_site_label_2
_geom_torsion_atom_site_label_3
_geom_torsion_atom_site_label_4
_geom_torsion
_geom_torsion_site_symmetry_1
_geom_torsion_site_symmetry_2
_geom_torsion_site_symmetry_3
_geom_torsion_site_symmetry_4
_geom_torsion_publ_flag
N2 Zr1 Si1 N1 117.72(11) . . . . ?
N3 Zr1 Si1 N1 -140.07(11) . . . . ?
C26 Zr1 Si1 N1 -22.16(15) . . . . ?
C27 Zr1 Si1 N1 -47.35(11) . . . . ?
Si2 Zr1 Si1 N1 123.94(10) . . . . ?
Si3 Zr1 Si1 N1 -164.91(10) . . . . ?
N2 Zr1 Si1 C3 59.67(14) . . . . ?
N3 Zr1 Si1 C3 161.88(14) . . . . ?
N1 Zr1 Si1 C3 -58.05(16) . . . . ?
C26 Zr1 Si1 C3 -80.21(17) . . . . ?
C27 Zr1 Si1 C3 -105.41(14) . . . . ?
Si2 Zr1 Si1 C3 65.88(13) . . . . ?
Si3 Zr1 Si1 C3 137.04(13) . . . . ?
N2 Zr1 Si1 C2 -147.32(10) . . . . ?
N3 Zr1 Si1 C2 -45.10(10) . . . . ?
N1 Zr1 Si1 C2 94.96(13) . . . . ?
C26 Zr1 Si1 C2 72.80(14) . . . . ?
C27 Zr1 Si1 C2 47.61(11) . . . . ?
Si2 Zr1 Si1 C2 -141.10(9) . . . . ?
Si3 Zr1 Si1 C2 -69.95(9) . . . . ?
N2 Zr1 Si1 C1 -41.94(9) . . . . ?
N3 Zr1 Si1 C1 60.28(9) . . . . ?
N1 Zr1 Si1 C1 -159.66(12) . . . . ?
C26 Zr1 Si1 C1 178.18(13) . . . . ?
C27 Zr1 Si1 C1 152.99(9) . . . . ?
Si2 Zr1 Si1 C1 -35.72(7) . . . . ?
Si3 Zr1 Si1 C1 35.43(7) . . . . ?
C3 Si1 N1 C8 -53.3(2) . . . . ?
C2 Si1 N1 C8 64.3(2) . . . . ?
C1 Si1 N1 C8 -174.75(17) . . . . ?
Zr1 Si1 N1 C8 166.0(2) . . . . ?
C3 Si1 N1 Zr1 140.77(11) . . . . ?
C2 Si1 N1 Zr1 -101.70(12) . . . . ?
C1 Si1 N1 Zr1 19.29(11) . . . . ?
N2 Zr1 N1 C8 127.13(15) . . . . ?
N3 Zr1 N1 C8 -126.74(15) . . . . ?
C26 Zr1 N1 C8 -1.25(17) . . . . ?
C27 Zr1 N1 C8 -28.07(15) . . . . ?
Si2 Zr1 N1 C8 145.81(15) . . . . ?
Si3 Zr1 N1 C8 -153.97(14) . . . . ?
Si1 Zr1 N1 C8 -167.0(2) . . . . ?
N2 Zr1 N1 Si1 -65.85(10) . . . . ?
N3 Zr1 N1 Si1 40.28(11) . . . . ?
C26 Zr1 N1 Si1 165.77(10) . . . . ?
C27 Zr1 N1 Si1 138.95(10) . . . . ?
Si2 Zr1 N1 Si1 -47.17(8) . . . . ?
Si3 Zr1 N1 Si1 13.05(9) . . . . ?
N3 Zr1 Si2 N2 114.24(11) . . . . ?
N1 Zr1 Si2 N2 -142.95(11) . . . . ?
C26 Zr1 Si2 N2 -23.46(16) . . . . ?
C27 Zr1 Si2 N2 -93.5(4) . . . . ?
Si3 Zr1 Si2 N2 121.79(10) . . . . ?
Si1 Zr1 Si2 N2 -167.88(10) . . . . ?
N2 Zr1 Si2 C5 -55.64(18) . . . . ?
N3 Zr1 Si2 C5 58.60(16) . . . . ?
N1 Zr1 Si2 C5 161.42(16) . . . . ?
C26 Zr1 Si2 C5 -79.10(19) . . . . ?
C27 Zr1 Si2 C5 -149.2(4) . . . . ?
Si3 Zr1 Si2 C5 66.15(15) . . . . ?
Si1 Zr1 Si2 C5 136.49(15) . . . . ?
N2 Zr1 Si2 C4 93.75(14) . . . . ?
N3 Zr1 Si2 C4 -152.02(11) . . . . ?
N1 Zr1 Si2 C4 -49.20(10) . . . . ?
C26 Zr1 Si2 C4 70.29(15) . . . . ?
C27 Zr1 Si2 C4 0.2(4) . . . . ?
Si3 Zr1 Si2 C4 -144.47(9) . . . . ?
Si1 Zr1 Si2 C4 -74.13(9) . . . . ?
N2 Zr1 Si2 C1 -156.86(13) . . . . ?
N3 Zr1 Si2 C1 -42.63(9) . . . . ?
N1 Zr1 Si2 C1 60.19(9) . . . . ?
C26 Zr1 Si2 C1 179.68(14) . . . . ?
C27 Zr1 Si2 C1 109.6(4) . . . . ?
Si3 Zr1 Si2 C1 -35.08(7) . . . . ?
Si1 Zr1 Si2 C1 35.26(7) . . . . ?
C5 Si2 N2 C14 -40.7(2) . . . . ?
C4 Si2 N2 C14 74.94(19) . . . . ?
C1 Si2 N2 C14 -162.74(17) . . . . ?
Zr1 Si2 N2 C14 175.0(2) . . . . ?
C5 Si2 N2 Zr1 144.30(12) . . . . ?
C4 Si2 N2 Zr1 -100.08(12) . . . . ?
C1 Si2 N2 Zr1 22.24(12) . . . . ?
N3 Zr1 N2 C14 116.62(18) . . . . ?
N1 Zr1 N2 C14 -136.93(18) . . . . ?
C26 Zr1 N2 C14 -9.0(2) . . . . ?
C27 Zr1 N2 C14 -10.0(3) . . . . ?
Si2 Zr1 N2 C14 -174.5(2) . . . . ?
Si3 Zr1 N2 C14 136.58(18) . . . . ?
Si1 Zr1 N2 C14 -164.01(18) . . . . ?
N3 Zr1 N2 Si2 -68.86(11) . . . . ?
N1 Zr1 N2 Si2 37.59(11) . . . . ?
C26 Zr1 N2 Si2 165.51(10) . . . . ?
C27 Zr1 N2 Si2 164.51(10) . . . . ?
Si3 Zr1 N2 Si2 -48.90(8) . . . . ?
Si1 Zr1 N2 Si2 10.51(9) . . . . ?
N2 Zr1 Si3 N3 -138.35(12) . . . . ?
N1 Zr1 Si3 N3 117.19(12) . . . . ?
C26 Zr1 Si3 N3 -18.02(15) . . . . ?
C27 Zr1 Si3 N3 20.88(12) . . . . ?
Si2 Zr1 Si3 N3 -164.84(11) . . . . ?
Si1 Zr1 Si3 N3 124.66(11) . . . . ?
N2 Zr1 Si3 C6 -45.94(11) . . . . ?
N3 Zr1 Si3 C6 92.41(14) . . . . ?
N1 Zr1 Si3 C6 -150.39(11) . . . . ?
C26 Zr1 Si3 C6 74.39(14) . . . . ?
C27 Zr1 Si3 C6 113.29(11) . . . . ?
Si2 Zr1 Si3 C6 -72.42(10) . . . . ?
Si1 Zr1 Si3 C6 -142.93(10) . . . . ?
N2 Zr1 Si3 C7 163.67(14) . . . . ?
N3 Zr1 Si3 C7 -57.98(16) . . . . ?
N1 Zr1 Si3 C7 59.21(13) . . . . ?
C26 Zr1 Si3 C7 -76.00(16) . . . . ?
C27 Zr1 Si3 C7 -37.10(14) . . . . ?
Si2 Zr1 Si3 C7 137.18(13) . . . . ?
Si1 Zr1 Si3 C7 66.68(13) . . . . ?
N2 Zr1 Si3 C1 61.79(9) . . . . ?
N3 Zr1 Si3 C1 -159.86(13) . . . . ?
N1 Zr1 Si3 C1 -42.67(9) . . . . ?
C26 Zr1 Si3 C1 -177.88(13) . . . . ?
C27 Zr1 Si3 C1 -138.98(9) . . . . ?
Si2 Zr1 Si3 C1 35.30(7) . . . . ?
Si1 Zr1 Si3 C1 -35.20(7) . . . . ?
C6 Si3 N3 C20 72.0(2) . . . . ?
C7 Si3 N3 C20 -43.5(2) . . . . ?
C1 Si3 N3 C20 -166.60(18) . . . . ?
Zr1 Si3 N3 C20 174.2(2) . . . . ?
C6 Si3 N3 Zr1 -102.24(13) . . . . ?
C7 Si3 N3 Zr1 142.23(11) . . . . ?
C1 Si3 N3 Zr1 19.15(12) . . . . ?
N2 Zr1 N3 C20 -132.53(16) . . . . ?
N1 Zr1 N3 C20 119.87(16) . . . . ?
C26 Zr1 N3 C20 -6.01(19) . . . . ?
C27 Zr1 N3 C20 22.48(17) . . . . ?
Si2 Zr1 N3 C20 -161.28(16) . . . . ?
Si3 Zr1 N3 C20 -174.5(2) . . . . ?
Si1 Zr1 N3 C20 139.02(17) . . . . ?
N2 Zr1 N3 Si3 41.93(11) . . . . ?
N1 Zr1 N3 Si3 -65.67(11) . . . . ?
C26 Zr1 N3 Si3 168.44(10) . . . . ?
C27 Zr1 N3 Si3 -163.06(10) . . . . ?
Si2 Zr1 N3 Si3 13.18(9) . . . . ?
Si1 Zr1 N3 Si3 -46.52(9) . . . . ?
N1 Si1 C1 Si2 54.52(13) . . . . ?
C3 Si1 C1 Si2 -65.42(15) . . . . ?
C2 Si1 C1 Si2 175.77(11) . . . . ?
Zr1 Si1 C1 Si2 66.69(10) . . . . ?
N1 Si1 C1 Si3 -79.96(13) . . . . ?
C3 Si1 C1 Si3 160.10(13) . . . . ?
C2 Si1 C1 Si3 41.29(16) . . . . ?
Zr1 Si1 C1 Si3 -67.79(10) . . . . ?
N2 Si2 C1 Si1 -81.85(12) . . . . ?
C5 Si2 C1 Si1 156.49(13) . . . . ?
C4 Si2 C1 Si1 36.42(16) . . . . ?
Zr1 Si2 C1 Si1 -67.65(10) . . . . ?
N2 Si2 C1 Si3 52.76(13) . . . . ?
C5 Si2 C1 Si3 -68.90(16) . . . . ?
C4 Si2 C1 Si3 171.03(12) . . . . ?
Zr1 Si2 C1 Si3 66.96(10) . . . . ?
N3 Si3 C1 Si1 55.91(13) . . . . ?
C6 Si3 C1 Si1 174.34(13) . . . . ?
C7 Si3 C1 Si1 -66.61(16) . . . . ?
Zr1 Si3 C1 Si1 68.04(10) . . . . ?
N3 Si3 C1 Si2 -78.40(13) . . . . ?
C6 Si3 C1 Si2 40.03(17) . . . . ?
C7 Si3 C1 Si2 159.08(12) . . . . ?
Zr1 Si3 C1 Si2 -66.26(10) . . . . ?
Si1 N1 C8 C13 136.64(18) . . . . ?
Zr1 N1 C8 C13 -58.1(2) . . . . ?
Si1 N1 C8 C9 -46.6(3) . . . . ?
Zr1 N1 C8 C9 118.7(2) . . . . ?
C13 C8 C9 C10 0.1(3) . . . . ?
N1 C8 C9 C10 -176.7(2) . . . . ?
C8 C9 C10 C11 0.9(4) . . . . ?
C9 C10 C11 F1 179.0(2) . . . . ?
C9 C10 C11 C12 -0.8(4) . . . . ?
C10 C11 C12 C13 -0.3(4) . . . . ?
F1 C11 C12 C13 179.9(2) . . . . ?
C11 C12 C13 C8 1.3(4) . . . . ?
C9 C8 C13 C12 -1.2(3) . . . . ?
N1 C8 C13 C12 175.7(2) . . . . ?
Si2 N2 C14 C15 -86.9(3) . . . . ?
Zr1 N2 C14 C15 87.2(3) . . . . ?
Si2 N2 C14 C19 92.3(2) . . . . ?
Zr1 N2 C14 C19 -93.6(3) . . . . ?
C19 C14 C15 C16 -0.6(4) . . . . ?
N2 C14 C15 C16 178.6(3) . . . . ?
C14 C15 C16 C17 -0.3(5) . . . . ?
C15 C16 C17 C18 1.1(5) . . . . ?
C15 C16 C17 F2 -179.5(3) . . . . ?
C16 C17 C18 C19 -0.9(5) . . . . ?
F2 C17 C18 C19 179.6(2) . . . . ?
C15 C14 C19 C18 0.8(4) . . . . ?
N2 C14 C19 C18 -178.4(2) . . . . ?
C17 C18 C19 C14 0.0(4) . . . . ?
Si3 N3 C20 C21 -109.5(2) . . . . ?
Zr1 N3 C20 C21 64.3(3) . . . . ?
Si3 N3 C20 C25 75.0(3) . . . . ?
Zr1 N3 C20 C25 -111.2(2) . . . . ?
C25 C20 C21 C22 1.3(3) . . . . ?
N3 C20 C21 C22 -174.2(2) . . . . ?
C20 C21 C22 C23 -0.2(4) . . . . ?
C21 C22 C23 F3 178.4(2) . . . . ?
C21 C22 C23 C24 -1.3(4) . . . . ?
F3 C23 C24 C25 -178.1(2) . . . . ?
C22 C23 C24 C25 1.6(4) . . . . ?
C23 C24 C25 C20 -0.5(4) . . . . ?
C21 C20 C25 C24 -1.0(4) . . . . ?
N3 C20 C25 C24 174.6(2) . . . . ?
N2 Zr1 C26 C27 -179.03(13) . . . . ?
N3 Zr1 C26 C27 62.02(16) . . . . ?
N1 Zr1 C26 C27 -56.91(16) . . . . ?
Si2 Zr1 C26 C27 -165.81(10) . . . . ?
Si3 Zr1 C26 C27 71.88(18) . . . . ?
Si1 Zr1 C26 C27 -44.9(2) . . . . ?
Zr1 C26 C27 C28 -137.70(17) . . . . ?
N2 Zr1 C27 C28 82.2(3) . . . . ?
N3 Zr1 C27 C28 -45.6(3) . . . . ?
N1 Zr1 C27 C28 -149.0(3) . . . . ?
C26 Zr1 C27 C28 80.5(3) . . . . ?
Si2 Zr1 C27 C28 162.4(2) . . . . ?
Si3 Zr1 C27 C28 -56.0(3) . . . . ?
Si1 Zr1 C27 C28 -127.4(2) . . . . ?
N2 Zr1 C27 C26 1.7(2) . . . . ?
N3 Zr1 C27 C26 -126.07(15) . . . . ?
N1 Zr1 C27 C26 130.48(15) . . . . ?
Si2 Zr1 C27 C26 81.9(4) . . . . ?
Si3 Zr1 C27 C26 -136.46(14) . . . . ?
Si1 Zr1 C27 C26 152.12(13) . . . . ?
C26 C27 C28 C29 174.4(2) . . . . ?
Zr1 C27 C28 C29 117.4(3) . . . . ?
